data_4341497
loop_
_publ_author_name
'Senchyk, Ganna A.'
'Lysenko, Andrey B.'
'Babaryk, Artem A.'
'Rusanov, Eduard B.'
'Krautscheid, Harald'
'Neves, Patr\'icia'
'Valente, Anabela A.'
'Gon\,calves, Isabel S'
'Kr\"amer, Karl W'
'Liu, Shi-Xia'
'Decurtins, Silvio'
'Domasevitch, Konstantin V.'

_publ_section_title
;
 Triazolyl-based copper-molybdate hybrids: from composition space diagram
 to magnetism and catalytic performance.
;
_journal_issue 19
_journal_name_full 'Inorganic chemistry'
_journal_page_first 10112
_journal_page_last 10121
_journal_paper_doi 10.1021/ic5009736
_journal_volume 53
_journal_year 2014
_chemical_formula_moiety 'Cu3 H2 Mo2 O10'
_chemical_formula_sum 'Cu3 H2 Mo2 O10'
_chemical_formula_weight 544.52
_chemical_name_common 'triclinic polymorph of lindgrenite'
_chemical_name_systematic
;
Poly[bis-(mu3-hydroxido)-bis-molybdate(VI) tricopper(II)]
;
_space_group_IT_number 2
_space_group_name_Hall '-P 1'
_symmetry_cell_setting triclinic
_symmetry_Int_Tables_number 2
_symmetry_space_group_name_Hall '-P 1'
_symmetry_space_group_name_H-M 'P -1'
_atom_sites_solution_hydrogens geom
_atom_sites_solution_primary direct
_atom_sites_solution_secondary difmap
_audit_creation_method SHELXL-97
_cell_angle_alpha 103.810(3)
_cell_angle_beta 106.336(3)
_cell_angle_gamma 97.228(3)
_cell_formula_units_Z 1
_cell_length_a 5.3507(2)
_cell_length_b 5.5765(3)
_cell_length_c 7.6182(4)
_cell_measurement_reflns_used 2281
_cell_measurement_temperature 296(2)
_cell_measurement_theta_max 28.55
_cell_measurement_theta_min 2.91
_cell_volume 207.240(18)
_computing_cell_refinement 'SAINT (Bruker, 2008)'
_computing_data_collection 'APEX2 (Bruker, 2008)'
_computing_data_reduction 'SAINT (Bruker, 2008)'
_computing_molecular_graphics 'Diamond 2.1e (Brandenburg, 1999)'
_computing_publication_material 'WinGX 1.70.01 (Farrugia, 1999)'
_computing_structure_refinement 'SHELXL-97 (Sheldrick, 2008)'
_computing_structure_solution 'SHELXS-97 (Sheldrick, 2008)'
_diffrn_ambient_temperature 296(2)
_diffrn_measured_fraction_theta_full 0.980
_diffrn_measured_fraction_theta_max 0.980
_diffrn_measurement_device_type 'Bruker APEX2 area-detector diffractometer'
_diffrn_measurement_method '\w scans'
_diffrn_radiation_monochromator graphite
_diffrn_radiation_source 'fine-focus sealed tube'
_diffrn_radiation_type MoK\a
_diffrn_radiation_wavelength 0.71073
_diffrn_reflns_av_R_equivalents 0.0323
_diffrn_reflns_av_sigmaI/netI 0.0478
_diffrn_reflns_limit_h_max 7
_diffrn_reflns_limit_h_min -7
_diffrn_reflns_limit_k_max 7
_diffrn_reflns_limit_k_min -7
_diffrn_reflns_limit_l_max 10
_diffrn_reflns_limit_l_min -10
_diffrn_reflns_number 2281
_diffrn_reflns_theta_full 28.55
_diffrn_reflns_theta_max 28.55
_diffrn_reflns_theta_min 2.91
_diffrn_standards_decay_% 0
_exptl_absorpt_coefficient_mu 10.551
_exptl_absorpt_correction_T_max 0.4184
_exptl_absorpt_correction_T_min 0.3197
_exptl_absorpt_correction_type numerical
_exptl_absorpt_process_details 'face indexed (SADABS; Bruker, 2008)'
_exptl_crystal_colour green
_exptl_crystal_density_diffrn 4.363
_exptl_crystal_density_method 'not measured'
_exptl_crystal_description prism
_exptl_crystal_F_000 253
_exptl_crystal_size_max 0.14
_exptl_crystal_size_mid 0.11
_exptl_crystal_size_min 0.10
_refine_diff_density_max 0.917
_refine_diff_density_min -0.825
_refine_diff_density_rms 0.228
_refine_ls_extinction_coef 0.0283(17)
_refine_ls_extinction_expression Fc^*^=kFc[1+0.001xFc^2^\l^3^/sin(2\q)]^-1/4^
_refine_ls_extinction_method SHELXL
_refine_ls_goodness_of_fit_ref 1.116
_refine_ls_hydrogen_treatment constr
_refine_ls_matrix_type full
_refine_ls_number_parameters 71
_refine_ls_number_reflns 1034
_refine_ls_number_restraints 0
_refine_ls_restrained_S_all 1.116
_refine_ls_R_factor_all 0.0358
_refine_ls_R_factor_gt 0.0300
_refine_ls_shift/su_max 0.000
_refine_ls_shift/su_mean 0.000
_refine_ls_structure_factor_coef Fsqd
_refine_ls_weighting_details 'calc w=1/[\s^2^(Fo^2^)+(0.0128P)^2^+0.1721P] where P=(Fo^2^+2Fc^2^)/3'
_refine_ls_weighting_scheme calc
_refine_ls_wR_factor_gt 0.0570
_refine_ls_wR_factor_ref 0.0596
_reflns_number_gt 911
_reflns_number_total 1034
_reflns_threshold_expression >2sigma(I)
_cod_data_source_file ic5009736_si_002.cif
_cod_data_source_block (4)
_cod_depositor_comments
;
The following automatic conversions were performed:

data name '_iucr_refine_instruction_details' was replaced with
'_iucr_refine_instructions_details' as specified in the replacement
file 'data/replacement-values/replacement_tags.lst'.

Automatic conversion script
Id: cif_correct_tags 9268 2022-04-12 08:56:07Z antanas 
;
_cod_original_cell_volume 207.240(17)
_cod_database_code 4341497

loop_
_symmetry_equiv_pos_as_xyz
'x, y, z'
'-x, -y, -z'

loop_
_atom_site_label
_atom_site_type_symbol
_atom_site_fract_x
_atom_site_fract_y
_atom_site_fract_z
_atom_site_U_iso_or_equiv
_atom_site_adp_type
_atom_site_occupancy
_atom_site_symmetry_multiplicity
_atom_site_calc_flag
_atom_site_refinement_flags
Cu1 Cu 1.0000 0.5000 1.0000 0.0088(2) Uani 1 2 d S
Cu2 Cu 0.78633(12) 0.91726(11) 0.80610(8) 0.00876(17) Uani 1 1 d .
Mo1 Mo 0.31709(8) 0.28077(8) 0.68860(6) 0.00731(14) Uani 1 1 d .
O1 O 1.1126(6) 0.8178(6) 0.9428(4) 0.0089(7) Uani 1 1 d .
H1 H 1.2021 0.8334 0.8775 0.013 Uiso 1 1 d R
O2 O 0.5578(7) 0.5529(6) 0.8251(5) 0.0147(8) Uani 1 1 d .
O3 O 0.2157(7) 0.2682(7) 0.4463(5) 0.0152(8) Uani 1 1 d .
O4 O 0.0368(6) 0.2856(6) 0.7716(5) 0.0100(7) Uani 1 1 d .
O5 O 0.4451(7) 0.0116(7) 0.7198(5) 0.0159(8) Uani 1 1 d .

loop_
_atom_site_aniso_label
_atom_site_aniso_U_11
_atom_site_aniso_U_22
_atom_site_aniso_U_33
_atom_site_aniso_U_23
_atom_site_aniso_U_13
_atom_site_aniso_U_12
Cu1 0.0118(4) 0.0068(4) 0.0084(4) 0.0006(3) 0.0056(4) 0.0020(3)
Cu2 0.0092(3) 0.0094(3) 0.0069(3) 0.0005(2) 0.0024(2) 0.0033(2)
Mo1 0.0080(2) 0.0077(2) 0.0064(2) 0.00084(15) 0.00337(17) 0.00192(15)
O1 0.0091(17) 0.0093(16) 0.0080(16) -0.0001(13) 0.0048(14) 0.0014(13)
O2 0.018(2) 0.0135(19) 0.0140(18) 0.0047(15) 0.0078(16) -0.0008(15)
O3 0.0209(19) 0.0173(19) 0.0090(17) 0.0024(14) 0.0077(16) 0.0060(15)
O4 0.0116(17) 0.0091(17) 0.0104(16) -0.0006(13) 0.0078(15) 0.0027(13)
O5 0.0141(19) 0.0124(18) 0.0204(19) 0.0039(15) 0.0038(16) 0.0055(15)

loop_
_atom_type_symbol
_atom_type_description
_atom_type_scat_dispersion_real
_atom_type_scat_dispersion_imag
_atom_type_scat_source
Cu Cu 0.3201 1.2651 'International Tables Vol C Tables 4.2.6.8 and 6.1.1.4'
H H 0.0000 0.0000 'International Tables Vol C Tables 4.2.6.8 and 6.1.1.4'
Mo Mo -1.6832 0.6857 'International Tables Vol C Tables 4.2.6.8 and 6.1.1.4'
O O 0.0106 0.0060 'International Tables Vol C Tables 4.2.6.8 and 6.1.1.4'

loop_
_geom_angle_atom_site_label_1
_geom_angle_atom_site_label_2
_geom_angle_atom_site_label_3
_geom_angle
_geom_angle_site_symmetry_1
_geom_angle_site_symmetry_3
O4 Cu1 O4 180 2_667 1_655
O4 Cu1 O1 86.06(14) 2_667 .
O4 Cu1 O1 93.94(14) 1_655 .
O4 Cu1 O1 93.94(14) 2_667 2_767
O4 Cu1 O1 86.06(14) 1_655 2_767
O1 Cu1 O1 180 . 2_767
O5 Cu2 O3 96.16(15) 1_565 2_666
O5 Cu2 O1 167.78(15) 1_565 .
O3 Cu2 O1 94.03(15) 2_666 .
O5 Cu2 O1 91.33(14) 1_565 2_777
O3 Cu2 O1 161.11(15) 2_666 2_777
O1 Cu2 O1 81.04(15) . 2_777
O5 Cu2 O2 87.52(14) 1_565 .
O3 Cu2 O2 88.50(14) 2_666 .
O1 Cu2 O2 86.03(13) . .
O1 Cu2 O2 109.19(13) 2_777 .
O5 Cu2 O4 94.17(14) 1_565 1_665
O3 Cu2 O4 88.24(13) 2_666 1_665
O1 Cu2 O4 92.87(13) . 1_665
O1 Cu2 O4 73.90(13) 2_777 1_665
O2 Cu2 O4 176.47(11) . 1_665
O2 Mo1 O3 110.99(17) . .
O2 Mo1 O5 109.65(17) . .
O3 Mo1 O5 110.16(16) . .
O2 Mo1 O4 108.29(15) . .
O3 Mo1 O4 109.17(17) . .
O5 Mo1 O4 108.51(16) . .
Cu2 O1 Cu1 107.63(15) . .
Cu2 O1 Cu2 98.96(15) . 2_777
Cu1 O1 Cu2 104.06(15) . 2_777
Cu2 O1 H1 101.0 . .
Cu1 O1 H1 125.3 . .
Cu2 O1 H1 116.4 2_777 .
Mo1 O2 Cu2 142.82(19) . .
Mo1 O3 Cu2 144.1(2) . 2_666
Mo1 O4 Cu1 130.19(17) . 1_455
Mo1 O4 Cu2 123.71(16) . 1_445
Cu1 O4 Cu2 91.65(13) 1_455 1_445
Mo1 O5 Cu2 139.4(2) . 1_545

loop_
_geom_bond_atom_site_label_1
_geom_bond_atom_site_label_2
_geom_bond_distance
_geom_bond_site_symmetry_2
Cu1 O4 1.938(3) 2_667
Cu1 O4 1.938(3) 1_655
Cu1 O1 1.985(3) .
Cu1 O1 1.985(3) 2_767
Cu2 O5 1.943(4) 1_565
Cu2 O3 1.950(3) 2_666
Cu2 O1 1.984(3) .
Cu2 O1 2.000(3) 2_777
Cu2 O2 2.293(3) .
Cu2 O4 2.418(3) 1_665
Cu2 Cu2 3.0291(11) 2_777
Mo1 O2 1.745(3) .
Mo1 O3 1.753(3) .
Mo1 O5 1.765(4) .
Mo1 O4 1.785(3) .
O1 H1 0.7927 .
O3 Cu2 1.950(3) 2_666
O4 Cu1 1.938(3) 1_455
O4 Cu2 2.418(3) 1_445
O5 Cu2 1.943(4) 1_545

loop_
_geom_torsion_atom_site_label_1
_geom_torsion_atom_site_label_2
_geom_torsion_atom_site_label_3
_geom_torsion_atom_site_label_4
_geom_torsion
_geom_torsion_site_symmetry_1
_geom_torsion_site_symmetry_4
O5 Cu2 O1 Cu1 56.1(7) 1_565 .
O3 Cu2 O1 Cu1 -90.41(16) 2_666 .
O1 Cu2 O1 Cu1 108.0(2) 2_777 .
O2 Cu2 O1 Cu1 -2.20(14) . .
O4 Cu2 O1 Cu1 -178.85(14) 1_665 .
O5 Cu2 O1 Cu2 -51.9(7) 1_565 2_777
O3 Cu2 O1 Cu2 161.64(15) 2_666 2_777
O1 Cu2 O1 Cu2 0.0 2_777 2_777
O2 Cu2 O1 Cu2 -110.15(14) . 2_777
O4 Cu2 O1 Cu2 73.20(14) 1_665 2_777
O4 Cu1 O1 Cu2 -86.01(16) 2_667 .
O4 Cu1 O1 Cu2 93.99(16) 1_655 .
O4 Cu1 O1 Cu2 18.36(15) 2_667 2_777
O4 Cu1 O1 Cu2 -161.64(15) 1_655 2_777
O3 Mo1 O2 Cu2 3.2(4) . .
O5 Mo1 O2 Cu2 125.1(3) . .
O4 Mo1 O2 Cu2 -116.6(3) . .
O5 Cu2 O2 Mo1 61.5(3) 1_565 .
O3 Cu2 O2 Mo1 -34.7(3) 2_666 .
O1 Cu2 O2 Mo1 -128.9(3) . .
O1 Cu2 O2 Mo1 152.1(3) 2_777 .
O2 Mo1 O3 Cu2 114.5(3) . 2_666
O5 Mo1 O3 Cu2 -7.1(4) . 2_666
O4 Mo1 O3 Cu2 -126.2(3) . 2_666
O2 Mo1 O4 Cu1 -12.0(3) . 1_455
O3 Mo1 O4 Cu1 -133.0(2) . 1_455
O5 Mo1 O4 Cu1 106.9(3) . 1_455
O2 Mo1 O4 Cu2 -139.52(19) . 1_445
O3 Mo1 O4 Cu2 99.5(2) . 1_445
O5 Mo1 O4 Cu2 -20.6(2) . 1_445
O2 Mo1 O5 Cu2 -19.4(4) . 1_545
O3 Mo1 O5 Cu2 103.0(3) . 1_545
O4 Mo1 O5 Cu2 -137.5(3) . 1_545
